data_2014420
loop_
_publ_author_name
'Goldring, Dmitry'
'Botoshansky, Mark'
'Khalfin, Rafail L.'
'Pertsikov, Boris'
'Nisnevitch, Gennady'
'Ponomarev, Victor'
'Zaltzman, Igor'
'Gutman, Arie'
'Kaftory, Menahem'

_publ_section_title
;
 Solvates of zafirlukast
;
_journal_issue 12
_journal_name_full 'Acta Crystallographica Section C'
_journal_page_first o843
_journal_page_last o846
_journal_paper_doi 10.1107/S0108270104024771
_journal_volume 60
_journal_year 2004
_chemical_formula_iupac 'C31 H33 N3 O6 S , H2 O'
_chemical_formula_moiety 'C31 H33 N3 O6 S , H2 O'
_chemical_formula_sum 'C31 H35 N3 O7 S'
_chemical_formula_weight 593.68
_chemical_name_common 'zafirlukast monohydrate'
_chemical_name_systematic
;
4-(5-cyclopentyloxycarbonylamino-1-methylindol-
3-ylmethyl)-3-methoxy-N-(o-tolylsulfonyl)benzamide monohydrate
;
_space_group_IT_number 14
_symmetry_cell_setting monoclinic
_symmetry_space_group_name_Hall '-P 2yn'
_symmetry_space_group_name_H-M 'P 1 21/n 1'
_atom_sites_solution_hydrogens geom
_atom_sites_solution_primary direct
_atom_sites_solution_secondary difmap
_audit_creation_method SHELXL97
_cell_angle_alpha 90.00
_cell_angle_beta 111.55(3)
_cell_angle_gamma 90.00
_cell_formula_units_Z 4
_cell_length_a 9.983(2)
_cell_length_b 31.580(6)
_cell_length_c 10.192(2)
_cell_measurement_reflns_used 16987
_cell_measurement_temperature 293(2)
_cell_measurement_theta_max 25.05
_cell_measurement_theta_min 2.24
_cell_volume 2988.6(12)
_computing_cell_refinement 'DENZO-SMN (Otwinowski & Minor 1997)'
_computing_data_collection 'COLLECT (Nonius, 1998)'
_computing_data_reduction DENZO-SMN
_computing_molecular_graphics 'ORTEP-3 for Windows (Farrugia, 1997)'
_computing_publication_material 'Please provide details of software used'
_computing_structure_refinement 'SHELXL97 (Sheldrick, 1997)'
_computing_structure_solution 'SHELXS97 (Sheldrick, 1997)'
_diffrn_ambient_temperature 293(2)
_diffrn_detector_area_resol_mean 95
_diffrn_measured_fraction_theta_full 0.99
_diffrn_measured_fraction_theta_max 0.99
_diffrn_measurement_device_type 'Nonius KappaCCD area-detector'
_diffrn_measurement_method \f
_diffrn_radiation_monochromator graphite
_diffrn_radiation_source 'fine-focus sealed tube'
_diffrn_radiation_type MoK\a
_diffrn_radiation_wavelength 0.71070
_diffrn_reflns_av_R_equivalents 0.0797
_diffrn_reflns_av_sigmaI/netI 0.0824
_diffrn_reflns_limit_h_max 11
_diffrn_reflns_limit_h_min 0
_diffrn_reflns_limit_k_max 37
_diffrn_reflns_limit_k_min -37
_diffrn_reflns_limit_l_max 11
_diffrn_reflns_limit_l_min -12
_diffrn_reflns_number 16987
_diffrn_reflns_theta_full 25.05
_diffrn_reflns_theta_max 25.05
_diffrn_reflns_theta_min 2.24
_exptl_absorpt_coefficient_mu 0.160
_exptl_absorpt_correction_type none
_exptl_crystal_colour colourless
_exptl_crystal_density_diffrn 1.320
_exptl_crystal_density_meas ?
_exptl_crystal_density_method 'not measured'
_exptl_crystal_description prism
_exptl_crystal_F_000 1256
_exptl_crystal_size_max 0.34
_exptl_crystal_size_mid 0.26
_exptl_crystal_size_min 0.16
_refine_diff_density_max 0.421
_refine_diff_density_min -0.406
_refine_ls_extinction_coef 0.047(5)
_refine_ls_extinction_expression Fc^*^=kFc[1+0.001xFc^2^\l^3^/sin(2\q)]^-1/4^
_refine_ls_extinction_method 'SHELXL97 (Sheldrick, 1997)'
_refine_ls_goodness_of_fit_ref 1.031
_refine_ls_hydrogen_treatment mixed
_refine_ls_matrix_type full
_refine_ls_number_parameters 391
_refine_ls_number_reflns 5087
_refine_ls_number_restraints 0
_refine_ls_restrained_S_all 1.031
_refine_ls_R_factor_all 0.1102
_refine_ls_R_factor_gt 0.0597
_refine_ls_shift/su_max 0.001
_refine_ls_shift/su_mean 0.000
_refine_ls_structure_factor_coef Fsqd
_refine_ls_weighting_details 'calc w = 1/[\s^2^(Fo^2^)+(0.1097P)^2^] where P=(Fo^2^+2Fc^2^)/3'
_refine_ls_weighting_scheme calc
_refine_ls_wR_factor_gt 0.1621
_refine_ls_wR_factor_ref 0.1919
_reflns_number_gt 2909
_reflns_number_total 5087
_reflns_threshold_expression I>2\s(I)
_cod_data_source_file av1199.cif
_cod_data_source_block I
_cod_depositor_comments
;
The following automatic conversions were performed:
'_symmetry_cell_setting' value 'Monoclinic' changed to 'monoclinic'
according to '/home/saulius/struct/CIF-dictionaries/cif_core.dic'
dictionary named 'cif_core.dic' version 2.4.1 from 2010-06-29.

Automatic conversion script
Id: cif_fix_enum 1527 2010-12-29 10:47:43Z saulius 

The following automatic conversions were performed:

'_symmetry_cell_setting' value 'Monoclinic' changed to 'monoclinic'
according to /home/saulius/struct/CIF-dictionaries/cif_core.dic
dictionary named 'cif_core.dic' version 2.4.1 from 2010-06-29.

Automatic conversion script
Id: cif_fix_values 1715 2011-07-08 13:25:40Z adriana 

The following automatic conversions were performed:

'_exptl_crystal_density_meas' value 'not measured' was changed to '?'
- the value is perceived as not measured.

Automatic conversion script
Id: cif_fix_values 3008 2015-01-20 13:52:24Z robertas 
;
_cod_original_sg_symbol_H-M 'P 21/n'
_cod_database_code 2014420
_cod_database_fobs_code 2014420

loop_
_symmetry_equiv_pos_as_xyz
'x, y, z'
'-x+1/2, y+1/2, -z+1/2'
'-x, -y, -z'
'x-1/2, -y-1/2, z-1/2'

loop_
_atom_site_label
_atom_site_fract_x
_atom_site_fract_y
_atom_site_fract_z
_atom_site_U_iso_or_equiv
_atom_site_adp_type
_atom_site_calc_flag
_atom_site_refinement_flags
_atom_site_occupancy
_atom_site_disorder_assembly
_atom_site_disorder_group
_atom_site_type_symbol
S1 1.19327(8) 0.07236(3) 1.26145(8) 0.0690(4) Uani d . 1 . . S
O1 -0.1315(3) 0.06536(10) 0.4198(3) 0.1033(10) Uani d . 1 . . O
O2 -0.1504(3) 0.07721(9) 0.6288(2) 0.0964(9) Uani d . 1 . . O
O3 0.5368(2) 0.12803(8) 0.7671(2) 0.0746(7) Uani d . 1 . . O
O4 1.0573(2) 0.14850(8) 1.29929(19) 0.0738(7) Uani d . 1 . . O
O5 1.1917(2) 0.06807(9) 1.3995(2) 0.0941(9) Uani d . 1 . . O
O6 1.2097(2) 0.03538(8) 1.1879(3) 0.0866(7) Uani d . 1 . . O
N1 -0.0257(3) 0.12157(11) 0.5397(2) 0.0816(9) Uani d . 1 . . N
H1N1 -0.0073 0.1264 0.4650 0.098 Uiso calc R 1 . . H
N2 0.2312(3) 0.23187(9) 0.9791(2) 0.0623(7) Uani d . 1 . . N
N3 1.0389(2) 0.09303(9) 1.1568(2) 0.0620(7) Uani d . 1 . . N
H3N3 0.9889 0.0800 1.0802 0.074 Uiso calc R 1 . . H
C1 -0.2076(4) 0.02298(14) 0.4078(4) 0.0883(12) Uani d . 1 . . C
H1C1 -0.1851 0.0086 0.4985 0.106 Uiso calc R 1 . . H
C2 -0.1741(4) -0.00318(14) 0.3005(4) 0.0988(13) Uani d . 1 . . C
H2A -0.0749 0.0009 0.3091 0.119 Uiso calc R 1 . . H
H2B -0.1896 -0.0330 0.3125 0.119 Uiso calc R 1 . . H
C3 -0.2745(6) 0.01212(17) 0.1619(4) 0.1202(16) Uani d . 1 . . C
H3A -0.2242 0.0303 0.1185 0.144 Uiso calc R 1 . . H
H3B -0.3147 -0.0116 0.0994 0.144 Uiso calc R 1 . . H
C4 -0.3869(5) 0.03525(19) 0.1859(5) 0.139(2) Uani d . 1 . . C
H4A -0.4796 0.0225 0.1333 0.167 Uiso calc R 1 . . H
H4B -0.3881 0.0643 0.1547 0.167 Uiso calc R 1 . . H
C5 -0.3591(5) 0.03413(16) 0.3400(5) 0.1165(15) Uani d . 1 . . C
H5A -0.3780 0.0616 0.3724 0.140 Uiso calc R 1 . . H
H5B -0.4196 0.0131 0.3605 0.140 Uiso calc R 1 . . H
C6 -0.1072(4) 0.08735(14) 0.5369(3) 0.0796(11) Uani d . 1 . . C
C7 0.0323(3) 0.15022(11) 0.6525(3) 0.0640(9) Uani d . 1 . . C
C8 0.1654(3) 0.16746(10) 0.6755(3) 0.0598(9) Uani d . 1 . . C
H8 0.2144 0.1606 0.6164 0.072 Uiso calc R 1 . . H
C9 0.2265(3) 0.19527(10) 0.7875(3) 0.0537(8) Uani d . 1 . . C
C10 0.1480(3) 0.20546(10) 0.8739(3) 0.0544(8) Uani d . 1 . . C
C11 0.0122(3) 0.18874(11) 0.8482(3) 0.0605(8) Uani d . 1 . . C
H11 -0.0388 0.1960 0.9051 0.073 Uiso calc R 1 . . H
C12 -0.0449(3) 0.16150(11) 0.7377(3) 0.0639(9) Uani d . 1 . . C
H12 -0.1362 0.1503 0.7187 0.077 Uiso calc R 1 . . H
C13 0.3618(3) 0.21682(10) 0.8453(3) 0.0569(8) Uani d . 1 . . C
C14 0.3593(3) 0.23799(11) 0.9608(3) 0.0649(9) Uani d . 1 . . C
H14 0.4347 0.2545 1.0196 0.078 Uiso calc R 1 . . H
C15 0.4861(3) 0.21420(11) 0.7956(3) 0.0651(9) Uani d . 1 . . C
H15A 0.5162 0.2427 0.7834 0.078 Uiso calc R 1 . . H
H15B 0.4540 0.2003 0.7043 0.078 Uiso calc R 1 . . H
C16 0.6136(3) 0.19033(11) 0.8964(3) 0.0556(8) Uani d . 1 . . C
C17 0.6376(3) 0.14754(11) 0.8793(3) 0.0526(8) Uani d . 1 . . C
C18 0.7581(3) 0.12678(11) 0.9717(3) 0.0545(8) Uani d . 1 . . C
H18 0.7754 0.0986 0.9563 0.065 Uiso calc R 1 . . H
C19 0.8524(3) 0.14849(10) 1.0873(3) 0.0508(8) Uani d . 1 . . C
C20 0.8254(3) 0.18956(12) 1.1102(3) 0.0660(9) Uani d . 1 . . C
H20 0.8852 0.2035 1.1908 0.079 Uiso calc R 1 . . H
C21 0.7092(3) 0.21062(11) 1.0139(3) 0.0686(9) Uani d . 1 . . C
H21 0.6950 0.2391 1.0284 0.082 Uiso calc R 1 . . H
C22 0.9886(3) 0.13052(12) 1.1896(3) 0.0585(9) Uani d . 1 . . C
C23 1.3253(3) 0.10986(10) 1.2668(3) 0.0598(9) Uani d . 1 . . C
C24 1.4008(4) 0.12775(13) 1.3973(3) 0.0747(10) Uani d . 1 . . C
H24 1.3751 0.1214 1.4741 0.090 Uiso calc R 1 . . H
C25 1.5127(4) 0.15461(14) 1.4134(4) 0.0947(13) Uani d . 1 . . C
H25 1.5650 0.1660 1.5016 0.114 Uiso calc R 1 . . H
C26 1.5477(4) 0.16466(15) 1.2998(5) 0.0979(13) Uani d . 1 . . C
H26 1.6235 0.1831 1.3104 0.117 Uiso calc R 1 . . H
C27 1.4721(4) 0.14776(13) 1.1711(4) 0.0821(11) Uani d . 1 . . C
H27 1.4975 0.1553 1.0952 0.098 Uiso calc R 1 . . H
C28 1.3577(3) 0.11951(11) 1.1481(3) 0.0600(8) Uani d . 1 . . C
C29 1.2806(4) 0.10171(12) 1.0041(3) 0.0806(11) Uani d . 1 . . C
H29A 1.3278 0.1108 0.9422 0.121 Uiso calc R 1 . . H
H29B 1.1828 0.1115 0.9688 0.121 Uiso calc R 1 . . H
H29C 1.2818 0.0713 1.0090 0.121 Uiso calc R 1 . . H
C30 0.5484(4) 0.08360(14) 0.7505(4) 0.0938(12) Uani d . 1 . . C
H30A 0.4603 0.0732 0.6816 0.141 Uiso calc R 1 . . H
H30B 0.5659 0.0697 0.8391 0.141 Uiso calc R 1 . . H
H30C 0.6267 0.0779 0.7198 0.141 Uiso calc R 1 . . H
C31 0.2005(4) 0.24321(13) 1.1028(4) 0.0861(12) Uani d . 1 . . C
H31A 0.2707 0.2633 1.1582 0.129 Uiso calc R 1 . . H
H31B 0.2043 0.2183 1.1581 0.129 Uiso calc R 1 . . H
H31C 0.1062 0.2555 1.0741 0.129 Uiso calc R 1 . . H
O7 0.9278(3) 0.04610(12) 0.9032(3) 0.0902(9) Uani d . 1 . . O
H7A 0.912(4) 0.0576(13) 0.819(4) 0.104(14) Uiso d . 1 . . H
H7B 0.891(6) 0.0206(18) 0.888(5) 0.14(2) Uiso d . 1 . . H

loop_
_atom_site_aniso_label
_atom_site_aniso_U_11
_atom_site_aniso_U_22
_atom_site_aniso_U_33
_atom_site_aniso_U_12
_atom_site_aniso_U_13
_atom_site_aniso_U_23
S1 0.0551(5) 0.0823(8) 0.0659(6) 0.0017(4) 0.0178(4) 0.0204(4)
O1 0.110(2) 0.135(3) 0.0774(16) -0.0572(19) 0.0499(14) -0.0396(16)
O2 0.123(2) 0.105(2) 0.0820(16) -0.0284(17) 0.0619(16) -0.0112(14)
O3 0.0683(14) 0.079(2) 0.0595(12) 0.0019(12) 0.0038(10) -0.0051(11)
O4 0.0614(13) 0.107(2) 0.0514(12) -0.0039(12) 0.0181(10) -0.0177(12)
O5 0.0776(16) 0.135(2) 0.0695(14) -0.0033(15) 0.0268(11) 0.0428(14)
O6 0.0773(16) 0.0665(18) 0.1091(18) 0.0047(13) 0.0260(13) 0.0002(14)
N1 0.088(2) 0.113(3) 0.0527(15) -0.0327(19) 0.0368(14) -0.0153(15)
N2 0.0582(16) 0.070(2) 0.0700(15) -0.0008(13) 0.0363(12) -0.0066(13)
N3 0.0487(14) 0.080(2) 0.0536(14) -0.0005(14) 0.0143(11) -0.0034(13)
C1 0.081(3) 0.107(4) 0.073(2) 0.014(2) 0.0241(18) 0.003(2)
C2 0.076(2) 0.094(3) 0.117(3) 0.021(2) 0.025(2) -0.003(3)
C3 0.137(4) 0.132(5) 0.081(3) 0.021(3) 0.028(3) -0.018(3)
C4 0.115(4) 0.166(6) 0.096(3) 0.057(4) -0.008(3) -0.020(3)
C5 0.097(3) 0.105(4) 0.148(4) 0.021(3) 0.046(3) -0.017(3)
C6 0.077(2) 0.111(3) 0.057(2) -0.014(2) 0.0325(17) -0.010(2)
C7 0.066(2) 0.083(3) 0.0463(16) -0.0062(18) 0.0247(14) 0.0016(15)
C8 0.0607(19) 0.076(2) 0.0525(17) 0.0013(17) 0.0322(14) 0.0039(15)
C9 0.0542(17) 0.060(2) 0.0540(16) 0.0100(15) 0.0279(13) 0.0103(14)
C10 0.0513(17) 0.061(2) 0.0584(16) 0.0053(15) 0.0286(13) 0.0024(15)
C11 0.0543(18) 0.075(2) 0.0627(18) 0.0044(17) 0.0337(14) 0.0010(16)
C12 0.0538(18) 0.084(3) 0.0594(17) -0.0039(17) 0.0275(14) 0.0013(17)
C13 0.0501(17) 0.061(2) 0.0670(18) 0.0105(15) 0.0301(14) 0.0123(15)
C14 0.0551(19) 0.066(2) 0.077(2) 0.0012(16) 0.0289(15) -0.0004(16)
C15 0.0569(18) 0.071(2) 0.080(2) 0.0116(16) 0.0399(15) 0.0203(17)
C16 0.0488(17) 0.060(2) 0.0680(18) 0.0057(16) 0.0337(14) 0.0066(15)
C17 0.0455(16) 0.070(2) 0.0443(15) -0.0035(15) 0.0184(12) -0.0005(14)
C18 0.0505(17) 0.065(2) 0.0502(16) -0.0006(15) 0.0214(13) -0.0013(14)
C19 0.0451(16) 0.062(2) 0.0515(16) -0.0050(15) 0.0256(13) -0.0068(14)
C20 0.0501(18) 0.072(3) 0.079(2) -0.0117(17) 0.0271(16) -0.0206(18)
C21 0.057(2) 0.059(2) 0.096(2) -0.0010(17) 0.0355(18) -0.0124(18)
C22 0.0482(17) 0.084(3) 0.0485(17) -0.0073(17) 0.0237(14) -0.0041(16)
C23 0.0476(16) 0.074(3) 0.0587(18) 0.0084(15) 0.0203(13) 0.0085(15)
C24 0.062(2) 0.100(3) 0.0610(19) -0.003(2) 0.0217(15) -0.0023(18)
C25 0.078(3) 0.115(4) 0.087(3) -0.021(2) 0.025(2) -0.025(2)
C26 0.081(3) 0.098(4) 0.120(3) -0.024(2) 0.043(3) -0.019(3)
C27 0.091(3) 0.076(3) 0.101(3) 0.006(2) 0.062(2) 0.018(2)
C28 0.0605(19) 0.062(2) 0.0626(18) 0.0169(17) 0.0290(14) 0.0128(15)
C29 0.098(3) 0.085(3) 0.061(2) 0.017(2) 0.0317(18) 0.0106(17)
C30 0.096(3) 0.084(3) 0.077(2) -0.017(2) 0.0026(19) -0.009(2)
C31 0.085(2) 0.101(3) 0.088(2) -0.007(2) 0.0505(19) -0.026(2)
O7 0.113(2) 0.086(2) 0.0703(17) 0.0010(19) 0.0312(14) -0.0118(15)

loop_
_atom_type_symbol
_atom_type_description
_atom_type_scat_dispersion_real
_atom_type_scat_dispersion_imag
_atom_type_scat_source
S S 0.1246 0.1234 'International Tables Vol C Tables 4.2.6.8 and 6.1.1.4'
C C 0.0033 0.0016 'International Tables Vol C Tables 4.2.6.8 and 6.1.1.4'
O O 0.0106 0.0060 'International Tables Vol C Tables 4.2.6.8 and 6.1.1.4'
N N 0.0061 0.0033 'International Tables Vol C Tables 4.2.6.8 and 6.1.1.4'
H H 0.0000 0.0000 'International Tables Vol C Tables 4.2.6.8 and 6.1.1.4'

loop_
_geom_angle_atom_site_label_1
_geom_angle_atom_site_label_2
_geom_angle_atom_site_label_3
_geom_angle
O5 S1 O6 119.15(17)
O5 S1 N3 109.27(14)
O6 S1 N3 104.12(14)
O5 S1 C23 108.34(15)
O6 S1 C23 109.73(15)
N3 S1 C23 105.35(14)
C6 O1 C1 117.1(3)
C17 O3 C30 118.6(2)
C6 N1 C7 126.6(3)
C6 N1 H1N1 116.7
C7 N1 H1N1 116.7
C10 N2 C14 107.8(2)
C10 N2 C31 124.8(3)
C14 N2 C31 126.1(3)
C22 N3 S1 121.4(2)
C22 N3 H3N3 119.3
S1 N3 H3N3 119.3
C5 C1 C2 105.0(3)
C5 C1 O1 103.1(4)
C2 C1 O1 107.7(3)
C5 C1 H1C1 113.4
C2 C1 H1C1 113.4
O1 C1 H1C1 113.4
C3 C2 C1 105.1(3)
C3 C2 H2A 110.7
C1 C2 H2A 110.7
C3 C2 H2B 110.7
C1 C2 H2B 110.7
H2A C2 H2B 108.8
C4 C3 C2 107.5(3)
C4 C3 H3A 110.2
C2 C3 H3A 110.2
C4 C3 H3B 110.2
C2 C3 H3B 110.2
H3A C3 H3B 108.5
C3 C4 C5 108.3(4)
C3 C4 H4A 110.0
C5 C4 H4A 110.0
C3 C4 H4B 110.0
C5 C4 H4B 110.0
H4A C4 H4B 108.4
C1 C5 C4 105.3(4)
C1 C5 H5A 110.7
C4 C5 H5A 110.7
C1 C5 H5B 110.7
C4 C5 H5B 110.7
H5A C5 H5B 108.8
O2 C6 O1 124.0(4)
O2 C6 N1 125.5(3)
O1 C6 N1 110.5(3)
C8 C7 C12 120.7(3)
C8 C7 N1 118.4(3)
C12 C7 N1 120.9(3)
C7 C8 C9 119.7(3)
C7 C8 H8 120.2
C9 C8 H8 120.2
C8 C9 C10 118.6(3)
C8 C9 C13 134.5(2)
C10 C9 C13 106.9(3)
N2 C10 C11 130.4(2)
N2 C10 C9 108.1(2)
C11 C10 C9 121.5(3)
C12 C11 C10 118.6(3)
C12 C11 H11 120.7
C10 C11 H11 120.7
C11 C12 C7 120.9(3)
C11 C12 H12 119.6
C7 C12 H12 119.6
C14 C13 C9 106.0(2)
C14 C13 C15 126.7(3)
C9 C13 C15 127.2(3)
C13 C14 N2 111.2(3)
C13 C14 H14 124.4
N2 C14 H14 124.4
C13 C15 C16 113.0(2)
C13 C15 H15A 109.0
C16 C15 H15A 109.0
C13 C15 H15B 109.0
C16 C15 H15B 109.0
H15A C15 H15B 107.8
C21 C16 C17 117.4(3)
C21 C16 C15 119.9(3)
C17 C16 C15 122.6(3)
O3 C17 C18 123.0(3)
O3 C17 C16 115.8(3)
C18 C17 C16 121.2(3)
C19 C18 C17 119.4(3)
C19 C18 H18 120.3
C17 C18 H18 120.3
C20 C19 C18 120.0(3)
C20 C19 C22 115.5(3)
C18 C19 C22 124.5(3)
C19 C20 C21 120.2(3)
C19 C20 H20 119.9
C21 C20 H20 119.9
C20 C21 C16 121.5(3)
C20 C21 H21 119.2
C16 C21 H21 119.2
O4 C22 N3 119.5(3)
O4 C22 C19 121.8(3)
N3 C22 C19 118.6(3)
C24 C23 C28 121.7(3)
C24 C23 S1 116.2(2)
C28 C23 S1 122.0(2)
C25 C24 C23 120.1(3)
C25 C24 H24 119.9
C23 C24 H24 119.9
C24 C25 C26 119.7(3)
C24 C25 H25 120.1
C26 C25 H25 120.1
C27 C26 C25 120.2(4)
C27 C26 H26 119.9
C25 C26 H26 119.9
C26 C27 C28 122.8(3)
C26 C27 H27 118.6
C28 C27 H27 118.6
C23 C28 C27 115.4(3)
C23 C28 C29 124.7(3)
C27 C28 C29 119.9(3)
C28 C29 H29A 109.5
C28 C29 H29B 109.5
H29A C29 H29B 109.5
C28 C29 H29C 109.5
H29A C29 H29C 109.5
H29B C29 H29C 109.5
O3 C30 H30A 109.5
O3 C30 H30B 109.5
H30A C30 H30B 109.5
O3 C30 H30C 109.5
H30A C30 H30C 109.5
H30B C30 H30C 109.5
N2 C31 H31A 109.5
N2 C31 H31B 109.5
H31A C31 H31B 109.5
N2 C31 H31C 109.5
H31A C31 H31C 109.5
H31B C31 H31C 109.5
H7A O7 H7B 107(4)

loop_
_geom_bond_atom_site_label_1
_geom_bond_atom_site_label_2
_geom_bond_site_symmetry_2
_geom_bond_distance
_geom_bond_publ_flag
S1 O5 . 1.419(2) ?
S1 O6 . 1.429(3) ?
S1 N3 . 1.653(3) ?
S1 C23 . 1.758(3) ?
O1 C6 . 1.323(4) ?
O1 C1 . 1.521(5) ?
O2 C6 . 1.210(4) ?
O3 C17 . 1.362(3) ?
O3 C30 . 1.423(4) ?
O4 C22 . 1.216(3) ?
N1 C6 . 1.346(5) ?
N1 C7 . 1.410(4) ?
N1 H1N1 . 0.8600 ?
N2 C10 . 1.371(4) ?
N2 C14 . 1.373(4) ?
N2 C31 . 1.447(4) ?
N3 C22 . 1.374(4) ?
N3 H3N3 . 0.8600 ?
C1 C5 . 1.456(5) ?
C1 C2 . 1.503(5) ?
C1 H1C1 . 0.9800 ?
C2 C3 . 1.482(5) ?
C2 H2A . 0.9700 ?
C2 H2B . 0.9700 ?
C3 C4 . 1.433(6) ?
C3 H3A . 0.9700 ?
C3 H3B . 0.9700 ?
C4 C5 . 1.492(6) ?
C4 H4A . 0.9700 ?
C4 H4B . 0.9700 ?
C5 H5A . 0.9700 ?
C5 H5B . 0.9700 ?
C7 C8 . 1.374(4) ?
C7 C12 . 1.403(4) ?
C8 C9 . 1.391(4) ?
C8 H8 . 0.9300 ?
C9 C10 . 1.414(4) ?
C9 C13 . 1.432(4) ?
C10 C11 . 1.387(4) ?
C11 C12 . 1.364(4) ?
C11 H11 . 0.9300 ?
C12 H12 . 0.9300 ?
C13 C14 . 1.362(4) ?
C13 C15 . 1.505(4) ?
C14 H14 . 0.9300 ?
C15 C16 . 1.511(4) ?
C15 H15A . 0.9700 ?
C15 H15B . 0.9700 ?
C16 C21 . 1.384(4) ?
C16 C17 . 1.394(4) ?
C17 C18 . 1.389(4) ?
C18 C19 . 1.390(4) ?
C18 H18 . 0.9300 ?
C19 C20 . 1.362(4) ?
C19 C22 . 1.489(4) ?
C20 C21 . 1.384(4) ?
C20 H20 . 0.9300 ?
C21 H21 . 0.9300 ?
C23 C24 . 1.386(4) ?
C23 C28 . 1.396(4) ?
C24 C25 . 1.364(5) ?
C24 H24 . 0.9300 ?
C25 C26 . 1.364(5) ?
C25 H25 . 0.9300 ?
C26 C27 . 1.359(5) ?
C26 H26 . 0.9300 ?
C27 C28 . 1.399(5) ?
C27 H27 . 0.9300 ?
C28 C29 . 1.494(4) ?
C29 H29A . 0.9600 ?
C29 H29B . 0.9600 ?
C29 H29C . 0.9600 ?
C30 H30A . 0.9600 ?
C30 H30B . 0.9600 ?
C30 H30C . 0.9600 ?
C31 H31A . 0.9600 ?
C31 H31B . 0.9600 ?
C31 H31C . 0.9600 ?
O7 H7A . 0.90(4) ?
O7 H7B . 0.87(5) ?

loop_
_geom_torsion_atom_site_label_1
_geom_torsion_atom_site_label_2
_geom_torsion_atom_site_label_3
_geom_torsion_atom_site_label_4
_geom_torsion
O5 S1 N3 C22 54.5(3)
O6 S1 N3 C22 -177.2(2)
C23 S1 N3 C22 -61.8(3)
C6 O1 C1 C5 90.8(4)
C6 O1 C1 C2 -158.6(3)
C5 C1 C2 C3 28.5(5)
O1 C1 C2 C3 -80.8(4)
C1 C2 C3 C4 -16.9(6)
C2 C3 C4 C5 -0.8(7)
C2 C1 C5 C4 -28.9(5)
O1 C1 C5 C4 83.8(4)
C3 C4 C5 C1 18.9(6)
C1 O1 C6 O2 -5.4(6)
C1 O1 C6 N1 173.2(3)
C7 N1 C6 O2 4.6(7)
C7 N1 C6 O1 -174.0(3)
C6 N1 C7 C8 144.7(4)
C6 N1 C7 C12 -36.4(5)
C12 C7 C8 C9 2.2(5)
N1 C7 C8 C9 -178.9(3)
C7 C8 C9 C10 -0.8(4)
C7 C8 C9 C13 176.3(3)
C14 N2 C10 C11 177.9(3)
C31 N2 C10 C11 10.1(5)
C14 N2 C10 C9 -0.5(3)
C31 N2 C10 C9 -168.3(3)
C8 C9 C10 N2 177.8(3)
C13 C9 C10 N2 0.0(3)
C8 C9 C10 C11 -0.7(4)
C13 C9 C10 C11 -178.5(3)
N2 C10 C11 C12 -177.4(3)
C9 C10 C11 C12 0.8(4)
C10 C11 C12 C7 0.6(5)
C8 C7 C12 C11 -2.2(5)
N1 C7 C12 C11 179.0(3)
C8 C9 C13 C14 -176.8(3)
C10 C9 C13 C14 0.5(3)
C8 C9 C13 C15 -0.9(5)
C10 C9 C13 C15 176.5(3)
C9 C13 C14 N2 -0.8(4)
C15 C13 C14 N2 -176.8(3)
C10 N2 C14 C13 0.9(4)
C31 N2 C14 C13 168.4(3)
C14 C13 C15 C16 66.2(4)
C9 C13 C15 C16 -108.9(3)
C13 C15 C16 C21 -81.3(4)
C13 C15 C16 C17 96.3(3)
C30 O3 C17 C18 5.7(4)
C30 O3 C17 C16 -174.7(3)
C21 C16 C17 O3 176.3(2)
C15 C16 C17 O3 -1.4(4)
C21 C16 C17 C18 -4.1(4)
C15 C16 C17 C18 178.2(2)
O3 C17 C18 C19 -177.1(2)
C16 C17 C18 C19 3.3(4)
C17 C18 C19 C20 0.8(4)
C17 C18 C19 C22 -176.8(2)
C18 C19 C20 C21 -4.1(4)
C22 C19 C20 C21 173.7(3)
C19 C20 C21 C16 3.3(5)
C17 C16 C21 C20 0.8(4)
C15 C16 C21 C20 178.5(3)
S1 N3 C22 O4 -1.7(4)
S1 N3 C22 C19 176.99(19)
C20 C19 C22 O4 12.6(4)
C18 C19 C22 O4 -169.7(3)
C20 C19 C22 N3 -166.0(3)
C18 C19 C22 N3 11.7(4)
O5 S1 C23 C24 0.0(3)
O6 S1 C23 C24 -131.6(3)
N3 S1 C23 C24 116.9(3)
O5 S1 C23 C28 176.8(3)
O6 S1 C23 C28 45.2(3)
N3 S1 C23 C28 -66.4(3)
C28 C23 C24 C25 -1.9(5)
S1 C23 C24 C25 174.8(3)
C23 C24 C25 C26 1.7(6)
C24 C25 C26 C27 -0.5(7)
C25 C26 C27 C28 -0.5(7)
C24 C23 C28 C27 0.9(5)
S1 C23 C28 C27 -175.7(3)
C24 C23 C28 C29 -179.6(3)
S1 C23 C28 C29 3.8(4)
C26 C27 C28 C23 0.3(5)
C26 C27 C28 C29 -179.2(4)

loop_
_cod_related_entry_id
_cod_related_entry_database
_cod_related_entry_code
1 ChemSpider 21134041
